data_2225871
loop_
_publ_author_name
'Hemamalini, Madhukar'
'Fun, Hoong-Kun'

_publ_section_title
;
 2-Amino-5-methylpyridinium 2-hydroxy-3,5-dinitrobenzoate
;
_journal_coeditor_code HB5405
_journal_issue 5
_journal_name_full 'Acta Crystallographica Section E'
_journal_page_first o1194
_journal_page_last o1195
_journal_paper_doi 10.1107/S1600536810014480
_journal_volume 66
_journal_year 2010
_chemical_formula_iupac 'C6 H9 N2 +, C7 H3 N2 O7 -'
_chemical_formula_moiety 'C6 H9 N2 +, C7 H3 N2 O7 -'
_chemical_formula_sum 'C13 H12 N4 O7'
_chemical_formula_weight 336.27
_chemical_name_common
;
2-amino-5-methylpyridinium 3,5-dinitrosalicylate
;
_chemical_name_systematic
;
2-Amino-5-methylpyridinium 2-hydroxy-3,5-dinitrobenzoate
;
_space_group_IT_number 2
_symmetry_cell_setting triclinic
_symmetry_space_group_name_Hall '-P 1'
_symmetry_space_group_name_H-M 'P -1'
_atom_sites_solution_hydrogens geom
_atom_sites_solution_primary direct
_atom_sites_solution_secondary difmap
_audit_creation_method SHELXL-97
_cell_angle_alpha 86.844(3)
_cell_angle_beta 84.252(3)
_cell_angle_gamma 81.209(3)
_cell_formula_units_Z 2
_cell_length_a 5.8673(7)
_cell_length_b 8.0991(9)
_cell_length_c 15.2437(17)
_cell_measurement_reflns_used 5139
_cell_measurement_temperature 100.00(10)
_cell_measurement_theta_max 32.42
_cell_measurement_theta_min 2.69
_cell_volume 711.69(14)
_computing_cell_refinement 'SAINT (Bruker, 2009)'
_computing_data_collection 'APEX2 (Bruker, 2009)'
_computing_data_reduction 'SAINT (Bruker, 2009)'
_computing_molecular_graphics 'SHELXTL (Sheldrick, 2008)'
_computing_publication_material 'SHELXTL (Sheldrick, 2008) and PLATON (Spek, 2009)'
_computing_structure_refinement 'SHELXTL (Sheldrick, 2008)'
_computing_structure_solution 'SHELXTL (Sheldrick, 2008)'
_diffrn_ambient_temperature 100.00(10)
_diffrn_measured_fraction_theta_full 0.962
_diffrn_measured_fraction_theta_max 0.962
_diffrn_measurement_device_type
;
Bruker APEX DUO CCD area-detector diffractometer
;
_diffrn_measurement_method '\f and \w scans'
_diffrn_radiation_monochromator graphite
_diffrn_radiation_source 'fine-focus sealed tube'
_diffrn_radiation_type MoK\a
_diffrn_radiation_wavelength 0.71073
_diffrn_reflns_av_R_equivalents 0.0229
_diffrn_reflns_av_sigmaI/netI 0.0304
_diffrn_reflns_limit_h_max 8
_diffrn_reflns_limit_h_min -8
_diffrn_reflns_limit_k_max 11
_diffrn_reflns_limit_k_min -12
_diffrn_reflns_limit_l_max 23
_diffrn_reflns_limit_l_min -22
_diffrn_reflns_number 12709
_diffrn_reflns_theta_full 32.50
_diffrn_reflns_theta_max 32.50
_diffrn_reflns_theta_min 1.34
_diffrn_standards_number 0
_exptl_absorpt_coefficient_mu 0.130
_exptl_absorpt_correction_T_max 0.9903
_exptl_absorpt_correction_T_min 0.9631
_exptl_absorpt_correction_type multi-scan
_exptl_absorpt_process_details '(SADABS; Bruker, 2009)'
_exptl_crystal_colour yellow
_exptl_crystal_density_diffrn 1.569
_exptl_crystal_density_method 'not measured'
_exptl_crystal_description block
_exptl_crystal_F_000 348
_exptl_crystal_size_max 0.29
_exptl_crystal_size_mid 0.14
_exptl_crystal_size_min 0.08
_refine_diff_density_max 0.507
_refine_diff_density_min -0.459
_refine_ls_extinction_method none
_refine_ls_goodness_of_fit_ref 1.076
_refine_ls_hydrogen_treatment constr
_refine_ls_matrix_type full
_refine_ls_number_parameters 219
_refine_ls_number_reflns 4947
_refine_ls_number_restraints 0
_refine_ls_restrained_S_all 1.076
_refine_ls_R_factor_all 0.0614
_refine_ls_R_factor_gt 0.0454
_refine_ls_shift/su_max_lt 0.001
_refine_ls_shift/su_mean 0.000
_refine_ls_structure_factor_coef Fsqd
_refine_ls_weighting_details 'calc w=1/[\s^2^(Fo^2^)+(0.0741P)^2^+0.3055P] where P=(Fo^2^+2Fc^2^)/3'
_refine_ls_weighting_scheme calc
_refine_ls_wR_factor_gt 0.1263
_refine_ls_wR_factor_ref 0.1498
_reflns_number_gt 3922
_reflns_number_total 4947
_reflns_threshold_expression I>2\s(I)
_cod_data_source_file hb5405.cif
_cod_data_source_block I
_cod_depositor_comments
;
The following automatic conversions were performed:
'_symmetry_cell_setting' value 'Triclinic' changed to 'triclinic'
according to '/home/saulius/struct/CIF-dictionaries/cif_core.dic'
dictionary named 'cif_core.dic' version 2.4.1 from 2010-06-29.

Automatic conversion script
Id: cif_fix_enum 1527 2010-12-29 10:47:43Z saulius 
;
_cod_database_code 2225871
_cod_database_fobs_code 2225871

loop_
_symmetry_equiv_pos_as_xyz
'x, y, z'
'-x, -y, -z'

loop_
_atom_site_type_symbol
_atom_site_label
_atom_site_fract_x
_atom_site_fract_y
_atom_site_fract_z
_atom_site_U_iso_or_equiv
_atom_site_adp_type
_atom_site_calc_flag
_atom_site_refinement_flags
_atom_site_occupancy
_atom_site_disorder_assembly
_atom_site_disorder_group
N N1 0.50349(18) 0.28625(13) 0.24313(7) 0.0151(2) Uani d . 1 . .
H H1 0.4877 0.2768 0.1882 0.018 Uiso d R 1 . .
N N2 0.82364(19) 0.41676(14) 0.19955(7) 0.0176(2) Uani d . 1 . .
H H2A 0.8060 0.4015 0.1454 0.021 Uiso d R 1 . .
H H2B 0.9352 0.4662 0.2121 0.021 Uiso d R 1 . .
C C1 0.6777(2) 0.36374(15) 0.26413(8) 0.0146(2) Uani d . 1 . .
C C2 0.3509(2) 0.22205(16) 0.30452(8) 0.0162(2) Uani d . 1 . .
H H2 0.2353 0.1692 0.2859 0.019 Uiso d R 1 . .
C C3 0.3654(2) 0.23421(16) 0.39271(8) 0.0177(2) Uani d . 1 . .
C C4 0.5424(2) 0.31915(17) 0.41660(8) 0.0196(2) Uani d . 1 . .
H H4 0.5553 0.3318 0.4761 0.023 Uiso d R 1 . .
C C5 0.6949(2) 0.38321(16) 0.35500(8) 0.0180(2) Uani d . 1 . .
H H5 0.8088 0.4391 0.3726 0.022 Uiso d R 1 . .
C C6 0.2014(2) 0.1628(2) 0.46135(9) 0.0252(3) Uani d . 1 . .
H H6A 0.0930 0.1115 0.4329 0.038 Uiso d R 1 . .
H H6B 0.1192 0.2508 0.4971 0.038 Uiso d R 1 . .
H H6C 0.2873 0.0806 0.4980 0.038 Uiso d R 1 . .
O O1 0.17251(16) 0.61810(13) 0.14298(6) 0.01924(19) Uani d . 1 . .
H H1A 0.1638 0.6119 0.0899 0.029 Uiso calc R 1 . .
O O2 0.10528(18) 0.60967(13) 0.31694(7) 0.0243(2) Uani d . 1 . .
O O3 0.28454(18) 0.76459(15) 0.38862(6) 0.0270(2) Uani d . 1 . .
O O4 0.93341(17) 0.99542(13) 0.26211(7) 0.0237(2) Uani d . 1 . .
O O5 1.00019(18) 1.02494(14) 0.11971(8) 0.0274(2) Uani d . 1 . .
O O6 0.55546(18) 0.76372(13) -0.07527(6) 0.0222(2) Uani d . 1 . .
O O7 0.26539(17) 0.63243(12) -0.01529(6) 0.01923(19) Uani d . 1 . .
N N3 0.25086(18) 0.70325(14) 0.31952(7) 0.0166(2) Uani d . 1 . .
N N4 0.89119(18) 0.97295(13) 0.18590(8) 0.0181(2) Uani d . 1 . .
C C7 0.3389(2) 0.70035(15) 0.15497(8) 0.0136(2) Uani d . 1 . .
C C8 0.3891(2) 0.74498(15) 0.23904(8) 0.0141(2) Uani d . 1 . .
C C9 0.5696(2) 0.83248(15) 0.24908(8) 0.0152(2) Uani d . 1 . .
H H9 0.6004 0.8588 0.3049 0.018 Uiso d R 1 . .
C C10 0.7029(2) 0.87992(15) 0.17497(8) 0.0148(2) Uani d . 1 . .
C C11 0.6613(2) 0.84379(15) 0.09005(8) 0.0154(2) Uani d . 1 . .
H H11 0.7517 0.8788 0.0409 0.018 Uiso d R 1 . .
C C12 0.4831(2) 0.75506(14) 0.08054(7) 0.0136(2) Uani d . 1 . .
C C13 0.4365(2) 0.71642(15) -0.01015(8) 0.0160(2) Uani d . 1 . .

loop_
_atom_site_aniso_label
_atom_site_aniso_U_11
_atom_site_aniso_U_22
_atom_site_aniso_U_33
_atom_site_aniso_U_12
_atom_site_aniso_U_13
_atom_site_aniso_U_23
N1 0.0161(4) 0.0167(5) 0.0128(4) -0.0032(4) -0.0022(3) -0.0010(3)
N2 0.0184(5) 0.0215(5) 0.0143(4) -0.0086(4) -0.0004(3) -0.0001(4)
C1 0.0161(5) 0.0138(5) 0.0138(5) -0.0018(4) -0.0014(4) -0.0003(4)
C2 0.0144(5) 0.0164(5) 0.0180(5) -0.0032(4) -0.0014(4) -0.0009(4)
C3 0.0183(5) 0.0184(5) 0.0156(5) -0.0022(4) 0.0005(4) 0.0009(4)
C4 0.0238(6) 0.0234(6) 0.0123(5) -0.0048(5) -0.0033(4) -0.0007(4)
C5 0.0200(5) 0.0205(6) 0.0149(5) -0.0058(5) -0.0039(4) -0.0005(4)
C6 0.0225(6) 0.0321(7) 0.0206(6) -0.0078(5) 0.0030(5) 0.0045(5)
O1 0.0192(4) 0.0257(5) 0.0154(4) -0.0105(4) -0.0028(3) -0.0014(3)
O2 0.0271(5) 0.0276(5) 0.0202(5) -0.0141(4) 0.0037(4) -0.0011(4)
O3 0.0285(5) 0.0422(6) 0.0122(4) -0.0098(5) -0.0019(4) -0.0062(4)
O4 0.0210(4) 0.0230(5) 0.0296(5) -0.0032(4) -0.0110(4) -0.0068(4)
O5 0.0235(5) 0.0269(5) 0.0337(6) -0.0121(4) -0.0010(4) 0.0021(4)
O6 0.0286(5) 0.0266(5) 0.0127(4) -0.0099(4) 0.0000(3) -0.0007(3)
O7 0.0215(4) 0.0242(5) 0.0142(4) -0.0094(4) -0.0031(3) -0.0008(3)
N3 0.0163(4) 0.0197(5) 0.0134(4) -0.0017(4) -0.0011(3) -0.0005(4)
N4 0.0144(4) 0.0149(5) 0.0261(5) -0.0027(4) -0.0048(4) -0.0025(4)
C7 0.0133(5) 0.0139(5) 0.0135(5) -0.0018(4) -0.0015(4) -0.0009(4)
C8 0.0137(5) 0.0158(5) 0.0128(5) -0.0021(4) -0.0006(4) -0.0009(4)
C9 0.0145(5) 0.0151(5) 0.0162(5) -0.0007(4) -0.0038(4) -0.0030(4)
C10 0.0125(5) 0.0132(5) 0.0195(5) -0.0031(4) -0.0028(4) -0.0017(4)
C11 0.0148(5) 0.0140(5) 0.0171(5) -0.0019(4) -0.0007(4) -0.0010(4)
C12 0.0147(5) 0.0144(5) 0.0119(5) -0.0029(4) -0.0014(4) -0.0008(4)
C13 0.0187(5) 0.0162(5) 0.0136(5) -0.0028(4) -0.0028(4) -0.0014(4)

loop_
_atom_type_symbol
_atom_type_description
_atom_type_scat_dispersion_real
_atom_type_scat_dispersion_imag
_atom_type_scat_source
C C 0.0033 0.0016 'International Tables Vol C Tables 4.2.6.8 and 6.1.1.4'
H H 0.0000 0.0000 'International Tables Vol C Tables 4.2.6.8 and 6.1.1.4'
N N 0.0061 0.0033 'International Tables Vol C Tables 4.2.6.8 and 6.1.1.4'
O O 0.0106 0.0060 'International Tables Vol C Tables 4.2.6.8 and 6.1.1.4'

loop_
_geom_angle_atom_site_label_1
_geom_angle_atom_site_label_2
_geom_angle_atom_site_label_3
_geom_angle_site_symmetry_1
_geom_angle_site_symmetry_3
_geom_angle
_geom_angle_publ_flag
C1 N1 C2 . . 123.48(10) ?
C1 N1 H1 . . 118.2 ?
C2 N1 H1 . . 118.3 ?
C1 N2 H2A . . 120.0 ?
C1 N2 H2B . . 120.0 ?
H2A N2 H2B . . 120.0 ?
N2 C1 N1 . . 119.16(11) ?
N2 C1 C5 . . 123.65(11) ?
N1 C1 C5 . . 117.18(11) ?
C3 C2 N1 . . 121.14(11) ?
C3 C2 H2 . . 119.4 ?
N1 C2 H2 . . 119.4 ?
C2 C3 C4 . . 116.59(11) ?
C2 C3 C6 . . 122.06(12) ?
C4 C3 C6 . . 121.34(12) ?
C5 C4 C3 . . 122.13(11) ?
C5 C4 H4 . . 118.9 ?
C3 C4 H4 . . 118.9 ?
C4 C5 C1 . . 119.43(11) ?
C4 C5 H5 . . 120.3 ?
C1 C5 H5 . . 120.3 ?
C3 C6 H6A . . 109.5 ?
C3 C6 H6B . . 109.5 ?
H6A C6 H6B . . 109.5 ?
C3 C6 H6C . . 109.5 ?
H6A C6 H6C . . 109.5 ?
H6B C6 H6C . . 109.5 ?
C7 O1 H1A . . 109.5 ?
O2 N3 O3 . . 122.24(11) ?
O2 N3 C8 . . 119.70(10) ?
O3 N3 C8 . . 118.06(11) ?
O5 N4 O4 . . 123.31(11) ?
O5 N4 C10 . . 118.76(11) ?
O4 N4 C10 . . 117.93(11) ?
O1 C7 C8 . . 123.94(11) ?
O1 C7 C12 . . 120.07(10) ?
C8 C7 C12 . . 115.98(10) ?
C9 C8 C7 . . 122.15(11) ?
C9 C8 N3 . . 116.22(10) ?
C7 C8 N3 . . 121.63(10) ?
C10 C9 C8 . . 118.97(11) ?
C10 C9 H9 . . 120.5 ?
C8 C9 H9 . . 120.5 ?
C9 C10 C11 . . 122.23(11) ?
C9 C10 N4 . . 118.70(11) ?
C11 C10 N4 . . 119.06(11) ?
C12 C11 C10 . . 118.54(11) ?
C12 C11 H11 . . 120.7 ?
C10 C11 H11 . . 120.7 ?
C11 C12 C7 . . 122.12(10) ?
C11 C12 C13 . . 118.93(10) ?
C7 C12 C13 . . 118.95(10) ?
O6 C13 O7 . . 123.31(11) ?
O6 C13 C12 . . 120.35(11) ?
O7 C13 C12 . . 116.34(10) ?

loop_
_geom_bond_atom_site_label_1
_geom_bond_atom_site_label_2
_geom_bond_site_symmetry_2
_geom_bond_distance
_geom_bond_publ_flag
N1 C1 . 1.3509(15) ?
N1 C2 . 1.3668(15) ?
N1 H1 . 0.8600 ?
N2 C1 . 1.3355(15) ?
N2 H2A . 0.8600 ?
N2 H2B . 0.8600 ?
C1 C5 . 1.4181(16) ?
C2 C3 . 1.3652(17) ?
C2 H2 . 0.9300 ?
C3 C4 . 1.4164(18) ?
C3 C6 . 1.5019(18) ?
C4 C5 . 1.3681(18) ?
C4 H4 . 0.9300 ?
C5 H5 . 0.9300 ?
C6 H6A . 0.9600 ?
C6 H6B . 0.9600 ?
C6 H6C . 0.9600 ?
O1 C7 . 1.2957(14) ?
O1 H1A . 0.8200 ?
O2 N3 . 1.2302(14) ?
O3 N3 . 1.2348(14) ?
O4 N4 . 1.2404(15) ?
O5 N4 . 1.2291(15) ?
O6 C13 . 1.2331(15) ?
O7 C13 . 1.3067(15) ?
N3 C8 . 1.4546(15) ?
N4 C10 . 1.4563(15) ?
C7 C8 . 1.4208(16) ?
C7 C12 . 1.4372(16) ?
C8 C9 . 1.3861(16) ?
C9 C10 . 1.3794(17) ?
C9 H9 . 0.9300 ?
C10 C11 . 1.3956(17) ?
C11 C12 . 1.3793(16) ?
C11 H11 . 0.9300 ?
C12 C13 . 1.4943(16) ?

loop_
_geom_hbond_atom_site_label_D
_geom_hbond_atom_site_label_H
_geom_hbond_atom_site_label_A
_geom_hbond_site_symmetry_A
_geom_hbond_distance_DH
_geom_hbond_distance_HA
_geom_hbond_distance_DA
_geom_hbond_angle_DHA
_geom_hbond_publ_flag
O1 H1A O7 . 0.82 1.66 2.4200(13) 152 yes
N1 H1 O6 2_665 0.86 1.82 2.6768(14) 174 yes
N2 H2A O7 2_665 0.86 2.11 2.9668(15) 176 yes
N2 H2B O1 1_655 0.86 2.16 2.8468(15) 137 yes
N2 H2B O2 1_655 0.86 2.40 3.1723(16) 149 yes
C2 H2 O4 1_445 0.93 2.49 3.4073(16) 169 yes
C4 H4 O3 2_666 0.93 2.39 3.2371(16) 151 yes
C5 H5 O2 1_655 0.93 2.44 3.2328(17) 143 yes

loop_
_geom_torsion_atom_site_label_1
_geom_torsion_atom_site_label_2
_geom_torsion_atom_site_label_3
_geom_torsion_atom_site_label_4
_geom_torsion_site_symmetry_1
_geom_torsion_site_symmetry_2
_geom_torsion_site_symmetry_3
_geom_torsion_site_symmetry_4
_geom_torsion
_geom_torsion_publ_flag
C2 N1 C1 N2 . . . . 177.44(11) ?
C2 N1 C1 C5 . . . . -2.27(17) ?
C1 N1 C2 C3 . . . . 0.56(19) ?
N1 C2 C3 C4 . . . . 1.24(18) ?
N1 C2 C3 C6 . . . . -179.26(12) ?
C2 C3 C4 C5 . . . . -1.29(19) ?
C6 C3 C4 C5 . . . . 179.21(13) ?
C3 C4 C5 C1 . . . . -0.4(2) ?
N2 C1 C5 C4 . . . . -177.56(12) ?
N1 C1 C5 C4 . . . . 2.14(18) ?
O1 C7 C8 C9 . . . . 179.70(12) ?
C12 C7 C8 C9 . . . . -1.52(17) ?
O1 C7 C8 N3 . . . . -1.24(19) ?
C12 C7 C8 N3 . . . . 177.54(10) ?
O2 N3 C8 C9 . . . . -171.71(11) ?
O3 N3 C8 C9 . . . . 8.51(17) ?
O2 N3 C8 C7 . . . . 9.17(18) ?
O3 N3 C8 C7 . . . . -170.60(11) ?
C7 C8 C9 C10 . . . . 0.96(18) ?
N3 C8 C9 C10 . . . . -178.15(10) ?
C8 C9 C10 C11 . . . . 0.44(18) ?
C8 C9 C10 N4 . . . . 179.53(11) ?
O5 N4 C10 C9 . . . . -175.21(11) ?
O4 N4 C10 C9 . . . . 4.88(17) ?
O5 N4 C10 C11 . . . . 3.91(17) ?
O4 N4 C10 C11 . . . . -176.00(11) ?
C9 C10 C11 C12 . . . . -1.15(18) ?
N4 C10 C11 C12 . . . . 179.76(11) ?
C10 C11 C12 C7 . . . . 0.51(18) ?
C10 C11 C12 C13 . . . . 179.74(11) ?
O1 C7 C12 C11 . . . . 179.60(11) ?
C8 C7 C12 C11 . . . . 0.77(17) ?
O1 C7 C12 C13 . . . . 0.37(17) ?
C8 C7 C12 C13 . . . . -178.46(10) ?
C11 C12 C13 O6 . . . . -0.21(18) ?
C7 C12 C13 O6 . . . . 179.05(11) ?
C11 C12 C13 O7 . . . . -179.85(11) ?
C7 C12 C13 O7 . . . . -0.59(16) ?
